data_7018699
loop_
_publ_author_name
'Thirumurugan, A.'
'Li, Wei'
'Cheetham, Anthony K.'

_publ_section_title
;
 Bismuth 2,6-pyridinedicarboxylates: Assembly of molecular units into
 coordination polymers, CO(2) sorption and photoluminescence.
;
_journal_issue 14
_journal_name_full 'Dalton transactions (Cambridge, England : 2003)'
_journal_page_first 4126
_journal_page_last 4134
_journal_paper_doi 10.1039/c2dt12330d
_journal_volume 41
_journal_year 2012
_chemical_formula_sum 'C32 H24 Bi2 N4 O18'
_chemical_formula_weight 1170.51
_chemical_name_systematic
;
?
;
_space_group_IT_number 2
_symmetry_cell_setting triclinic
_symmetry_space_group_name_Hall '-P 1'
_symmetry_space_group_name_H-M 'P -1'
_atom_sites_solution_hydrogens geom
_atom_sites_solution_primary direct
_atom_sites_solution_secondary difmap
_audit_creation_method SHELXL-97
_cell_angle_alpha 67.217(3)
_cell_angle_beta 71.802(3)
_cell_angle_gamma 81.548(3)
_cell_formula_units_Z 1
_cell_length_a 9.1117(4)
_cell_length_b 10.1375(3)
_cell_length_c 10.8648(4)
_cell_measurement_reflns_used 7479
_cell_measurement_temperature 120(2)
_cell_measurement_theta_max 29.2357
_cell_measurement_theta_min 3.1548
_cell_volume 878.61(6)
_computing_cell_refinement
;
CrysAlisPro, Agilent Technologies,
Version 1.171.35.11 (release 16-05-2011 CrysAlis171 .NET)
(compiled May 16 2011,17:55:39)
;
_computing_data_collection
;
CrysAlisPro, Agilent Technologies,
Version 1.171.35.11 (release 16-05-2011 CrysAlis171 .NET)
(compiled May 16 2011,17:55:39)
;
_computing_data_reduction
;
CrysAlisPro, Agilent Technologies,
Version 1.171.35.11 (release 16-05-2011 CrysAlis171 .NET)
(compiled May 16 2011,17:55:39)
;
_computing_structure_refinement 'SHELXL-97 (Sheldrick, 1997)'
_computing_structure_solution 'SHELXL-97 (Sheldrick, 1997)'
_diffrn_ambient_temperature 120(2)
_diffrn_detector_area_resol_mean 16.1183
_diffrn_measured_fraction_theta_full 0.998
_diffrn_measured_fraction_theta_max 0.882
_diffrn_measurement_device_type 'Xcalibur, Eos, Gemini ultra'
_diffrn_measurement_method '\w scans'
_diffrn_radiation_monochromator graphite
_diffrn_radiation_source 'Enhance (Mo) X-ray Source'
_diffrn_radiation_type MoK\a
_diffrn_radiation_wavelength 0.71073
_diffrn_reflns_av_R_equivalents 0.0412
_diffrn_reflns_av_sigmaI/netI 0.0357
_diffrn_reflns_limit_h_max 12
_diffrn_reflns_limit_h_min -12
_diffrn_reflns_limit_k_max 13
_diffrn_reflns_limit_k_min -13
_diffrn_reflns_limit_l_max 14
_diffrn_reflns_limit_l_min -13
_diffrn_reflns_number 12997
_diffrn_reflns_theta_full 25.00
_diffrn_reflns_theta_max 29.30
_diffrn_reflns_theta_min 3.16
_exptl_absorpt_coefficient_mu 10.089
_exptl_absorpt_correction_T_max 0.446
_exptl_absorpt_correction_T_min 0.310
_exptl_absorpt_correction_type multi-scan
_exptl_absorpt_process_details
;
CrysAlisPro, Agilent Technologies,
Version 1.171.35.11 (release 16-05-2011 CrysAlis171 .NET)
(compiled May 16 2011,17:55:39)
Empirical absorption correction using spherical harmonics,
implemented in SCALE3 ABSPACK scaling algorithm.
;
_exptl_crystal_colour Colourless
_exptl_crystal_density_diffrn 2.212
_exptl_crystal_density_method 'not measured'
_exptl_crystal_description Block
_exptl_crystal_F_000 554
_exptl_crystal_size_max 0.16
_exptl_crystal_size_mid 0.10
_exptl_crystal_size_min 0.08
_refine_diff_density_max 2.699
_refine_diff_density_min -1.723
_refine_diff_density_rms 0.176
_refine_ls_extinction_method none
_refine_ls_goodness_of_fit_ref 1.064
_refine_ls_hydrogen_treatment constr
_refine_ls_matrix_type full
_refine_ls_number_parameters 255
_refine_ls_number_reflns 4226
_refine_ls_number_restraints 0
_refine_ls_restrained_S_all 1.064
_refine_ls_R_factor_all 0.0330
_refine_ls_R_factor_gt 0.0307
_refine_ls_shift/su_max 0.001
_refine_ls_shift/su_mean 0.000
_refine_ls_structure_factor_coef Fsqd
_refine_ls_weighting_details 'calc w=1/[\s^2^(Fo^2^)+(0.0370P)^2^+3.1537P] where P=(Fo^2^+2Fc^2^)/3'
_refine_ls_weighting_scheme calc
_refine_ls_wR_factor_gt 0.0746
_refine_ls_wR_factor_ref 0.0764
_reflns_number_gt 3986
_reflns_number_total 4226
_reflns_threshold_expression >2sigma(I)
_cod_data_source_file c2dt12330d.txt
_cod_data_source_block compound4
_cod_depositor_comments
;
The following automatic conversions were performed:

'_symmetry_cell_setting' value 'Triclinic' changed to 'triclinic'
according to /home/saulius/struct/CIF-dictionaries/cif_core.dic
dictionary named 'cif_core.dic' version 2.4.1 from 2010-06-29.

Automatic conversion script
Id: cif_fix_values 1715 2011-07-08 13:25:40Z adriana 
;
_cod_original_sg_symbol_H-M P-1
_cod_database_code 7018699

loop_
_symmetry_equiv_pos_as_xyz
'x, y, z'
'-x, -y, -z'

loop_
_atom_site_label
_atom_site_type_symbol
_atom_site_fract_x
_atom_site_fract_y
_atom_site_fract_z
_atom_site_U_iso_or_equiv
_atom_site_adp_type
_atom_site_occupancy
_atom_site_symmetry_multiplicity
_atom_site_calc_flag
_atom_site_refinement_flags
C1 C 0.5736(6) -0.1092(6) 0.3203(5) 0.0252(10) Uani 1 1 d .
C2 C 0.4206(6) -0.0625(6) 0.4008(5) 0.0233(10) Uani 1 1 d .
C3 C 0.3451(6) -0.1475(6) 0.5345(6) 0.0303(11) Uani 1 1 d .
H3 H 0.3860 -0.2370 0.5781 0.036 Uiso 1 1 calc R
C4 C 0.2061(6) -0.0962(7) 0.6026(6) 0.0317(12) Uani 1 1 d .
H4 H 0.1510 -0.1522 0.6916 0.038 Uiso 1 1 calc R
C5 C 0.1518(6) 0.0385(6) 0.5362(5) 0.0281(11) Uani 1 1 d .
H5 H 0.0615 0.0764 0.5812 0.034 Uiso 1 1 calc R
C6 C 0.2332(6) 0.1172(6) 0.4013(5) 0.0237(10) Uani 1 1 d .
C7 C 0.1791(6) 0.2608(6) 0.3189(5) 0.0263(10) Uani 1 1 d .
C8 C 0.0002(8) 0.4515(7) 0.3303(7) 0.0427(15) Uani 1 1 d .
H8A H 0.0790 0.5211 0.2912 0.064 Uiso 1 1 calc R
H8B H -0.0845 0.4778 0.3962 0.064 Uiso 1 1 calc R
H8C H -0.0357 0.4479 0.2574 0.064 Uiso 1 1 calc R
C11 C 0.7858(6) 0.0500(5) -0.1401(5) 0.0218(9) Uani 1 1 d .
C12 C 0.8652(5) 0.1447(5) -0.1025(5) 0.0207(9) Uani 1 1 d .
C13 C 1.0246(6) 0.1585(6) -0.1456(5) 0.0242(10) Uani 1 1 d .
H13 H 1.0879 0.1124 -0.2033 0.029 Uiso 1 1 calc R
C14 C 1.0870(6) 0.2421(6) -0.1009(6) 0.0272(10) Uani 1 1 d .
H14 H 1.1932 0.2538 -0.1295 0.033 Uiso 1 1 calc R
C15 C 0.9906(6) 0.3089(6) -0.0127(5) 0.0256(10) Uani 1 1 d .
H15 H 1.0308 0.3631 0.0207 0.031 Uiso 1 1 calc R
C16 C 0.8316(6) 0.2914(5) 0.0235(5) 0.0226(9) Uani 1 1 d .
C17 C 0.7144(6) 0.3600(5) 0.1163(5) 0.0244(10) Uani 1 1 d .
C21 C 0.5942(9) 0.4130(9) -0.3026(8) 0.0528(18) Uani 1 1 d .
H21A H 0.6335 0.5051 -0.3261 0.079 Uiso 1 1 calc R
H21B H 0.5341 0.4202 -0.3636 0.079 Uiso 1 1 calc R
H21C H 0.6789 0.3458 -0.3126 0.079 Uiso 1 1 calc R
N1 N 0.3657(5) 0.0656(5) 0.3342(4) 0.0226(8) Uani 1 1 d .
N2 N 0.7727(5) 0.2109(4) -0.0207(4) 0.0222(8) Uani 1 1 d .
O1 O 0.6302(4) -0.0218(4) 0.1942(4) 0.0252(7) Uani 1 1 d .
O2 O 0.6361(5) -0.2207(4) 0.3765(4) 0.0358(9) Uani 1 1 d .
O3 O 0.2346(4) 0.3221(4) 0.1945(4) 0.0304(8) Uani 1 1 d .
O4 O 0.0630(5) 0.3125(4) 0.3995(4) 0.0349(9) Uani 1 1 d .
O5 O 0.6365(4) 0.0520(4) -0.0949(4) 0.0241(7) Uani 1 1 d .
O6 O 0.8635(4) -0.0236(4) -0.2050(4) 0.0287(8) Uani 1 1 d .
O7 O 0.5751(4) 0.3188(4) 0.1554(4) 0.0275(8) Uani 1 1 d .
O8 O 0.7568(5) 0.4469(4) 0.1498(4) 0.0325(9) Uani 1 1 d .
O9 O 0.5006(9) 0.3659(7) -0.1642(6) 0.091(3) Uani 1 1 d .
Bi1 Bi 0.502564(19) 0.162373(18) 0.076833(17) 0.02086(7) Uani 1 1 d .

loop_
_atom_site_aniso_label
_atom_site_aniso_U_11
_atom_site_aniso_U_22
_atom_site_aniso_U_33
_atom_site_aniso_U_23
_atom_site_aniso_U_13
_atom_site_aniso_U_12
C1 0.021(2) 0.030(3) 0.023(2) -0.011(2) -0.0020(19) -0.0028(19)
C2 0.018(2) 0.030(3) 0.024(2) -0.014(2) -0.0030(19) -0.0036(18)
C3 0.026(3) 0.035(3) 0.026(3) -0.010(2) -0.003(2) -0.001(2)
C4 0.025(3) 0.043(3) 0.024(3) -0.012(2) -0.002(2) -0.004(2)
C5 0.024(2) 0.040(3) 0.020(2) -0.015(2) -0.0011(19) 0.000(2)
C6 0.018(2) 0.032(3) 0.022(2) -0.015(2) 0.0009(18) -0.0011(19)
C7 0.021(2) 0.034(3) 0.026(3) -0.016(2) -0.003(2) 0.000(2)
C8 0.046(4) 0.041(3) 0.040(3) -0.020(3) -0.013(3) 0.015(3)
C11 0.021(2) 0.027(2) 0.016(2) -0.0077(19) -0.0028(18) -0.0026(18)
C12 0.016(2) 0.026(2) 0.017(2) -0.0076(18) 0.0015(17) -0.0028(17)
C13 0.018(2) 0.028(2) 0.026(2) -0.012(2) -0.0015(19) 0.0001(18)
C14 0.019(2) 0.029(3) 0.029(3) -0.011(2) -0.001(2) -0.0036(19)
C15 0.023(2) 0.028(3) 0.025(3) -0.010(2) -0.002(2) -0.0052(19)
C16 0.020(2) 0.026(2) 0.020(2) -0.0082(19) -0.0014(18) -0.0014(18)
C17 0.021(2) 0.025(2) 0.024(2) -0.009(2) -0.0008(19) -0.0037(18)
C21 0.050(4) 0.054(4) 0.047(4) -0.014(3) -0.007(3) -0.008(3)
N1 0.0162(19) 0.032(2) 0.021(2) -0.0121(17) -0.0031(16) -0.0007(16)
N2 0.0181(19) 0.025(2) 0.0191(19) -0.0067(16) 0.0004(15) -0.0025(15)
O1 0.0173(16) 0.0307(19) 0.0234(18) -0.0101(15) -0.0001(13) 0.0004(13)
O2 0.027(2) 0.038(2) 0.032(2) -0.0084(18) -0.0021(17) 0.0051(16)
O3 0.0262(19) 0.035(2) 0.0266(19) -0.0124(16) -0.0031(15) 0.0013(15)
O4 0.032(2) 0.040(2) 0.027(2) -0.0145(17) -0.0024(16) 0.0106(17)
O5 0.0162(16) 0.0345(19) 0.0222(17) -0.0152(15) 0.0003(13) -0.0014(13)
O6 0.0198(17) 0.041(2) 0.0301(19) -0.0229(17) 0.0001(15) -0.0007(15)
O7 0.0228(18) 0.035(2) 0.0283(19) -0.0212(16) 0.0005(15) -0.0020(15)
O8 0.031(2) 0.035(2) 0.034(2) -0.0208(17) 0.0011(16) -0.0076(16)
O9 0.113(5) 0.065(4) 0.034(3) 0.001(3) 0.008(3) 0.060(4)
Bi1 0.01666(10) 0.02688(11) 0.01910(10) -0.01202(8) -0.00099(7) 0.00072(6)

loop_
_atom_type_symbol
_atom_type_description
_atom_type_scat_dispersion_real
_atom_type_scat_dispersion_imag
_atom_type_scat_source
C C 0.0033 0.0016 'International Tables Vol C Tables 4.2.6.8 and 6.1.1.4'
H H 0.0000 0.0000 'International Tables Vol C Tables 4.2.6.8 and 6.1.1.4'
N N 0.0061 0.0033 'International Tables Vol C Tables 4.2.6.8 and 6.1.1.4'
O O 0.0106 0.0060 'International Tables Vol C Tables 4.2.6.8 and 6.1.1.4'
Bi Bi -4.1077 10.2566 'International Tables Vol C Tables 4.2.6.8 and 6.1.1.4'

loop_
_geom_angle_atom_site_label_1
_geom_angle_atom_site_label_2
_geom_angle_atom_site_label_3
_geom_angle
_geom_angle_site_symmetry_1
_geom_angle_site_symmetry_3
O2 C1 O1 124.6(5) . .
O2 C1 C2 119.5(5) . .
O1 C1 C2 115.8(4) . .
N1 C2 C3 122.7(5) . .
N1 C2 C1 115.4(4) . .
C3 C2 C1 121.9(5) . .
C2 C3 C4 118.5(5) . .
C2 C3 H3 120.7 . .
C4 C3 H3 120.7 . .
C5 C4 C3 119.0(5) . .
C5 C4 H4 120.5 . .
C3 C4 H4 120.5 . .
C4 C5 C6 119.2(5) . .
C4 C5 H5 120.4 . .
C6 C5 H5 120.4 . .
N1 C6 C5 121.6(5) . .
N1 C6 C7 115.4(4) . .
C5 C6 C7 123.0(4) . .
O3 C7 O4 124.9(5) . .
O3 C7 C6 124.1(5) . .
O4 C7 C6 110.9(4) . .
O4 C8 H8A 109.5 . .
O4 C8 H8B 109.5 . .
H8A C8 H8B 109.5 . .
O4 C8 H8C 109.5 . .
H8A C8 H8C 109.5 . .
H8B C8 H8C 109.5 . .
O6 C11 O5 125.2(5) . .
O6 C11 C12 119.7(4) . .
O5 C11 C12 115.0(4) . .
N2 C12 C13 121.5(5) . .
N2 C12 C11 115.7(4) . .
C13 C12 C11 122.7(4) . .
C14 C13 C12 118.5(5) . .
C14 C13 H13 120.7 . .
C12 C13 H13 120.7 . .
C13 C14 C15 120.0(5) . .
C13 C14 H14 120.0 . .
C15 C14 H14 120.0 . .
C14 C15 C16 117.7(5) . .
C14 C15 H15 121.2 . .
C16 C15 H15 121.2 . .
N2 C16 C15 121.8(5) . .
N2 C16 C17 115.3(4) . .
C15 C16 C17 123.0(5) . .
O8 C17 O7 124.9(5) . .
O8 C17 C16 119.5(4) . .
O7 C17 C16 115.6(4) . .
O9 C21 H21A 109.5 . .
O9 C21 H21B 109.5 . .
H21A C21 H21B 109.5 . .
O9 C21 H21C 109.5 . .
H21A C21 H21C 109.5 . .
H21B C21 H21C 109.5 . .
C2 N1 C6 118.9(4) . .
C2 N1 Bi1 113.0(3) . .
C6 N1 Bi1 127.1(3) . .
C12 N2 C16 120.5(4) . .
C12 N2 Bi1 121.1(3) . .
C16 N2 Bi1 117.9(3) . .
C1 O1 Bi1 125.2(3) . .
C7 O4 C8 115.8(4) . .
C11 O5 Bi1 120.7(3) . .
C11 O5 Bi1 116.9(3) . 2_655
Bi1 O5 Bi1 114.53(13) . 2_655
C17 O7 Bi1 122.5(3) . .
C21 O9 Bi1 138.8(5) . .
O1 Bi1 O7 93.07(14) . .
O1 Bi1 N2 72.42(13) . .
O7 Bi1 N2 68.13(13) . .
O1 Bi1 O5 77.16(13) . .
O7 Bi1 O5 134.06(12) . .
N2 Bi1 O5 66.12(13) . .
O1 Bi1 N1 67.61(13) . .
O7 Bi1 N1 77.61(13) . .
N2 Bi1 N1 124.85(13) . .
O5 Bi1 N1 134.20(13) . .
O1 Bi1 O5 78.28(12) . 2_655
O7 Bi1 O5 156.75(12) . 2_655
N2 Bi1 O5 127.50(12) . 2_655
O5 Bi1 O5 65.47(13) . 2_655
N1 Bi1 O5 79.14(12) . 2_655
O1 Bi1 O9 147.03(15) . .
O7 Bi1 O9 92.4(2) . .
N2 Bi1 O9 79.6(2) . .
O5 Bi1 O9 75.78(15) . .
N1 Bi1 O9 145.12(15) . .
O5 Bi1 O9 106.7(2) 2_655 .

loop_
_geom_bond_atom_site_label_1
_geom_bond_atom_site_label_2
_geom_bond_distance
_geom_bond_site_symmetry_2
C1 O2 1.212(7) .
C1 O1 1.296(6) .
C1 C2 1.516(7) .
C2 N1 1.330(7) .
C2 C3 1.381(7) .
C3 C4 1.393(8) .
C3 H3 0.9300 .
C4 C5 1.376(8) .
C4 H4 0.9300 .
C5 C6 1.386(7) .
C5 H5 0.9300 .
C6 N1 1.350(6) .
C6 C7 1.490(7) .
C7 O3 1.218(6) .
C7 O4 1.332(6) .
C8 O4 1.446(7) .
C8 H8A 0.9600 .
C8 H8B 0.9600 .
C8 H8C 0.9600 .
C11 O6 1.222(6) .
C11 O5 1.294(6) .
C11 C12 1.519(7) .
C12 N2 1.333(6) .
C12 C13 1.390(7) .
C13 C14 1.382(7) .
C13 H13 0.9300 .
C14 C15 1.396(7) .
C14 H14 0.9300 .
C15 C16 1.396(7) .
C15 H15 0.9300 .
C16 N2 1.334(7) .
C16 C17 1.514(7) .
C17 O8 1.224(6) .
C17 O7 1.283(6) .
C21 O9 1.406(9) .
C21 H21A 0.9600 .
C21 H21B 0.9600 .
C21 H21C 0.9600 .
N1 Bi1 2.529(4) .
N2 Bi1 2.397(4) .
O1 Bi1 2.216(4) .
O5 Bi1 2.453(3) .
O5 Bi1 2.587(4) 2_655
O7 Bi1 2.322(4) .
O9 Bi1 2.636(5) .
Bi1 O5 2.587(4) 2_655
